data_4112024
loop_
_publ_author_name
'Jie-Peng Zhang'
'Yan-Yong Lin'
'Wei-Xiong Zhang'
'Xiao-Ming Chen'

_publ_section_title
;
 Temperature- or Guest-Induced Drastic Single-Crystal-to-Single-Crystal
 Transformations of a Nanoporous Coordination Polymer
;
_journal_name_full 'Journal of the American Chemical Society'
_journal_page_first 14162
_journal_page_last 14163
_journal_paper_doi 10.1021/ja054913a
_journal_volume 127
_journal_year 2005
_chemical_formula_sum 'C8 H25 Ag6 Cl N16 O7'
_chemical_formula_weight 1140.11
_chemical_name_systematic
; 
 ? 
;
_space_group_IT_number 70
_symmetry_cell_setting orthorhombic
_symmetry_space_group_name_Hall '-F 2uv 2vw'
_symmetry_space_group_name_H-M 'F d d d :2'
_atom_sites_solution_hydrogens geom
_atom_sites_solution_primary direct
_atom_sites_solution_secondary difmap
_audit_creation_method SHELXL-97
_cell_angle_alpha 90.00
_cell_angle_beta 90.00
_cell_angle_gamma 90.00
_cell_formula_units_Z 8
_cell_length_a 3.4099(2)
_cell_length_b 39.805(3)
_cell_length_c 43.607(3)
_cell_measurement_temperature 103(2)
_cell_volume 5918.8(7)
_computing_cell_refinement SAINT
_computing_data_collection SMART
_computing_data_reduction SAINT
_computing_structure_refinement 'SHELXL-97 (Sheldrick, 1997)'
_computing_structure_solution 'SHELXS-97 (Sheldrick, 1990)'
_diffrn_ambient_temperature 103(2)
_diffrn_measured_fraction_theta_full 0.982
_diffrn_measured_fraction_theta_max 0.982
_diffrn_measurement_device_type CCD
_diffrn_measurement_method '/w scan'
_diffrn_radiation_monochromator graphite
_diffrn_radiation_source 'fine-focus sealed tube'
_diffrn_radiation_type MoK\a
_diffrn_radiation_wavelength 0.71073
_diffrn_reflns_av_R_equivalents 0.0336
_diffrn_reflns_av_sigmaI/netI 0.0243
_diffrn_reflns_limit_h_max 4
_diffrn_reflns_limit_h_min -4
_diffrn_reflns_limit_k_max 51
_diffrn_reflns_limit_k_min -51
_diffrn_reflns_limit_l_max 56
_diffrn_reflns_limit_l_min -56
_diffrn_reflns_number 10333
_diffrn_reflns_theta_full 27.98
_diffrn_reflns_theta_max 27.98
_diffrn_reflns_theta_min 2.05
_exptl_absorpt_coefficient_mu 4.039
_exptl_absorpt_correction_T_max 0.8884
_exptl_absorpt_correction_T_min 0.6881
_exptl_absorpt_correction_type multi-scan
_exptl_absorpt_process_details SADABS
_exptl_crystal_colour colorless
_exptl_crystal_density_diffrn 2.559
_exptl_crystal_description needle
_exptl_crystal_F_000 4320
_exptl_crystal_size_max 0.10
_exptl_crystal_size_mid 0.03
_exptl_crystal_size_min 0.03
_refine_diff_density_max 1.686
_refine_diff_density_min -1.028
_refine_diff_density_rms 0.223
_refine_ls_extinction_method none
_refine_ls_goodness_of_fit_ref 1.034
_refine_ls_hydrogen_treatment constr
_refine_ls_matrix_type full
_refine_ls_number_parameters 102
_refine_ls_number_reflns 1774
_refine_ls_number_restraints 0
_refine_ls_restrained_S_all 1.034
_refine_ls_R_factor_all 0.0725
_refine_ls_R_factor_gt 0.0668
_refine_ls_shift/su_max 0.000
_refine_ls_shift/su_mean 0.000
_refine_ls_structure_factor_coef Fsqd
_refine_ls_weighting_details 'calc w=1/[\s^2^(Fo^2^)+(0.0835P)^2^+343.0803P] where P=(Fo^2^+2Fc^2^)/3'
_refine_ls_weighting_scheme calc
_refine_ls_wR_factor_gt 0.1637
_refine_ls_wR_factor_ref 0.1677
_reflns_number_gt 1648
_reflns_number_total 1774
_reflns_threshold_expression >2sigma(I)
_cod_data_source_file ja054913asi20050722_122345.cif
_cod_data_source_block 1'
_cod_original_cell_volume 5918.9(7)
_cod_original_sg_symbol_H-M 'F d d d'
_cod_database_code 4112024

loop_
_symmetry_equiv_pos_as_xyz
'x, y, z'
'-x+3/4, -y+3/4, z'
'-x+3/4, y, -z+3/4'
'x, -y+3/4, -z+3/4'
'x, y+1/2, z+1/2'
'-x+3/4, -y+5/4, z+1/2'
'-x+3/4, y+1/2, -z+5/4'
'x, -y+5/4, -z+5/4'
'x+1/2, y, z+1/2'
'-x+5/4, -y+3/4, z+1/2'
'-x+5/4, y, -z+5/4'
'x+1/2, -y+3/4, -z+5/4'
'x+1/2, y+1/2, z'
'-x+5/4, -y+5/4, z'
'-x+5/4, y+1/2, -z+3/4'
'x+1/2, -y+5/4, -z+3/4'
'-x, -y, -z'
'x-3/4, y-3/4, -z'
'x-3/4, -y, z-3/4'
'-x, y-3/4, z-3/4'
'-x, -y+1/2, -z+1/2'
'x-3/4, y-1/4, -z+1/2'
'x-3/4, -y+1/2, z-1/4'
'-x, y-1/4, z-1/4'
'-x+1/2, -y, -z+1/2'
'x-1/4, y-3/4, -z+1/2'
'x-1/4, -y, z-1/4'
'-x+1/2, y-3/4, z-1/4'
'-x+1/2, -y+1/2, -z'
'x-1/4, y-1/4, -z'
'x-1/4, -y+1/2, z-3/4'
'-x+1/2, y-1/4, z-3/4'

loop_
_atom_site_label
_atom_site_type_symbol
_atom_site_fract_x
_atom_site_fract_y
_atom_site_fract_z
_atom_site_U_iso_or_equiv
_atom_site_adp_type
_atom_site_occupancy
_atom_site_symmetry_multiplicity
_atom_site_calc_flag
_atom_site_refinement_flags
Ag1 Ag -0.8750 0.55574(3) 0.1250 0.0412(3) Uani 1 2 d S
Ag2 Ag -0.8750 0.6250 0.07225(2) 0.0417(3) Uani 1 2 d S
Ag3 Ag -1.5000 0.5000 0.0000 0.0552(4) Uani 1 2 d S
Cl1 Cl -1.3750 0.6250 0.1250 0.074(2) Uani 1 4 d S
C1 C -1.203(3) 0.5640(3) 0.0333(2) 0.041(2) Uani 1 1 d .
H1A H -1.2384 0.5773 0.0152 0.049 Uiso 0.50 1 d PR
C2 C -1.206(3) 0.5232(2) 0.0641(2) 0.042(2) Uani 1 1 d .
H2A H -1.2447 0.5013 0.0727 0.051 Uiso 0.50 1 d PR
N1 N -1.072(2) 0.54935(19) 0.07961(16) 0.0354(16) Uani 1 1 d .
N2 N -1.066(2) 0.57599(18) 0.05935(15) 0.0318(14) Uani 1 1 d .
N3 N -1.288(2) 0.5311(2) 0.0348(2) 0.0446(19) Uani 1 1 d .
N4 N -1.235(8) 0.4904(5) 0.0768(5) 0.073(6) Uani 0.50 1 d P
H4A H -1.3068 0.4730 0.0649 0.087 Uiso 0.50 1 d PR
H4B H -1.1775 0.4871 0.0968 0.087 Uiso 0.50 1 d PR
N5 N -1.221(7) 0.5849(5) 0.0059(4) 0.061(5) Uani 0.50 1 d P
H5A H -1.2960 0.5758 -0.0121 0.073 Uiso 0.50 1 d PR
H5B H -1.1585 0.6069 0.0069 0.073 Uiso 0.50 1 d PR
O1 O -1.978(13) 0.5583(8) -0.0435(8) 0.133(7) Uiso 0.50 1 d P
O2 O -1.657(13) 0.5713(9) -0.0390(9) 0.133(7) Uiso 0.45 1 d P
O3 O -2.293(18) 0.5562(11) -0.0505(10) 0.133(7) Uiso 0.35 1 d P
H3 H -2.4892 0.5602 -0.0611 0.160 Uiso 1 1 d R
O4 O -0.52(3) 0.7100(18) -0.125(3) 0.133(7) Uiso 0.15 1 d P
H4 H -0.2751 0.7080 -0.1178 0.160 Uiso 0.50 1 d PR
O5 O -0.62(3) 0.637(3) -0.101(2) 0.133(7) Uiso 0.10 1 d P
H1 H -0.5346 0.6260 -0.0814 0.160 Uiso 1 1 d R
H2 H -0.7161 0.6319 -0.0798 0.160 Uiso 0.75 1 d PR
O6 O -0.41(2) 0.6463(17) -0.125(2) 0.133(7) Uiso 0.20 1 d P

loop_
_atom_site_aniso_label
_atom_site_aniso_U_11
_atom_site_aniso_U_22
_atom_site_aniso_U_33
_atom_site_aniso_U_23
_atom_site_aniso_U_13
_atom_site_aniso_U_12
Ag1 0.0411(6) 0.0509(6) 0.0318(5) 0.000 -0.0023(4) 0.000
Ag2 0.0358(5) 0.0382(5) 0.0512(6) 0.000 0.000 -0.0034(4)
Ag3 0.0282(5) 0.0760(8) 0.0614(7) -0.0443(6) -0.0020(5) -0.0012(5)
Cl1 0.136(7) 0.056(3) 0.029(2) 0.000 0.000 0.000
C1 0.021(4) 0.064(6) 0.038(4) -0.016(4) -0.004(3) -0.004(4)
C2 0.028(5) 0.046(5) 0.054(5) -0.018(4) 0.002(4) 0.000(4)
N1 0.021(3) 0.049(4) 0.037(4) -0.011(3) 0.003(3) -0.003(3)
N2 0.019(3) 0.045(4) 0.031(3) -0.004(3) -0.005(3) -0.004(3)
N3 0.019(3) 0.064(5) 0.051(4) -0.023(4) 0.000(3) -0.001(3)
N4 0.091(18) 0.052(11) 0.075(14) -0.014(10) -0.020(13) -0.005(12)
N5 0.068(14) 0.080(13) 0.035(8) 0.000(8) -0.003(9) 0.001(11)

loop_
_atom_type_symbol
_atom_type_description
_atom_type_scat_dispersion_real
_atom_type_scat_dispersion_imag
_atom_type_scat_source
C C 0.0033 0.0016 'International Tables Vol C Tables 4.2.6.8 and 6.1.1.4'
H H 0.0000 0.0000 'International Tables Vol C Tables 4.2.6.8 and 6.1.1.4'
N N 0.0061 0.0033 'International Tables Vol C Tables 4.2.6.8 and 6.1.1.4'
O O 0.0106 0.0060 'International Tables Vol C Tables 4.2.6.8 and 6.1.1.4'
Cl Cl 0.1484 0.1585 'International Tables Vol C Tables 4.2.6.8 and 6.1.1.4'
Ag Ag -0.8971 1.1015 'International Tables Vol C Tables 4.2.6.8 and 6.1.1.4'

loop_
_geom_angle_atom_site_label_1
_geom_angle_atom_site_label_2
_geom_angle_atom_site_label_3
_geom_angle
_geom_angle_site_symmetry_1
_geom_angle_site_symmetry_3
N1 Ag1 N1 166.1(4) 11_254 .
N2 Ag2 N2 149.4(4) 14_255 .
N2 Ag2 Cl1 91.71(19) 14_255 1_655
N2 Ag2 Cl1 113.20(19) . 1_655
N2 Ag2 Cl1 113.20(19) 14_255 .
N2 Ag2 Cl1 91.71(19) . .
Cl1 Ag2 Cl1 73.09(3) 1_655 .
N3 Ag3 N3 180.0(4) . 17_265
Ag2 Cl1 Ag2 73.09(3) 11_254 11_154
Ag2 Cl1 Ag2 106.91(3) 11_254 .
Ag2 Cl1 Ag2 180.0 11_154 .
Ag2 Cl1 Ag2 180.0 11_254 1_455
Ag2 Cl1 Ag2 106.91(3) 11_154 1_455
Ag2 Cl1 Ag2 73.09(3) . 1_455
N2 C1 N3 113.0(9) . .
N2 C1 N5 120.9(12) . .
N3 C1 N5 125.9(11) . .
N1 C2 N3 112.0(9) . .
N1 C2 N4 123.0(12) . .
N3 C2 N4 124.9(12) . .
C2 N1 N2 106.4(7) . .
C2 N1 Ag1 133.4(7) . .
N2 N1 Ag1 120.3(5) . .
C1 N2 N1 105.5(7) . .
C1 N2 Ag2 131.9(7) . .
N1 N2 Ag2 122.6(5) . .
C1 N3 C2 103.1(8) . .
C1 N3 Ag3 128.3(7) . .
C2 N3 Ag3 128.6(7) . .
O3 O1 O2 158(5) . .
O1 O2 O3 122(4) . 1_655
O1 O3 O2 133(5) . 1_455
O6 O5 O6 65(8) . 3_354
O5 O6 O5 106(8) . 3_354
O5 O6 O6 58(7) . 3_354
O5 O6 O6 57(7) 3_354 3_354
O5 O6 O6 79(6) . 14_355
O5 O6 O6 79(6) 3_354 14_355
O6 O6 O6 99(5) 3_354 14_355

loop_
_geom_bond_atom_site_label_1
_geom_bond_atom_site_label_2
_geom_bond_distance
_geom_bond_site_symmetry_2
Ag1 N1 2.106(7) 11_254
Ag1 N1 2.106(7) .
Ag2 N2 2.132(7) 14_255
Ag2 N2 2.132(7) .
Ag2 Cl1 2.8632(9) 1_655
Ag2 Cl1 2.8632(9) .
Ag3 N3 2.088(8) .
Ag3 N3 2.088(8) 17_265
Cl1 Ag2 2.8632(9) 11_254
Cl1 Ag2 2.8632(9) 11_154
Cl1 Ag2 2.8632(9) 1_455
C1 N2 1.317(10) .
C1 N3 1.340(13) .
C1 N5 1.46(2) .
C2 N1 1.322(11) .
C2 N3 1.345(13) .
C2 N4 1.42(2) .
N1 N2 1.380(10) .
O1 O3 1.12(6) .
O1 O2 1.23(5) .
O2 O3 1.47(6) 1_655
O3 O2 1.47(6) 1_455
O4 O4 0.7(2) 3_354
O5 O6 1.34(12) .
O5 O6 1.35(12) 3_354
O6 O5 1.35(12) 3_354
O6 O6 1.43(16) 3_354
O6 O6 1.72(14) 14_355
